data_7244027
loop_
_publ_author_name
'Chakraborty, Pradip'
'Sy, Mouhamadou'
'Fourati, Houcem'
'Delgado, Teresa'
'Dutta, Mousumi'
'Das, Chinmoy'
'Besnard, C\'eline'
'Hauser, Andreas'
'Enachescu, Cristian'
'Boukheddaden, Kamel'

_publ_section_title
;
 Optical microscopy imaging of the thermally-induced spin transition and
 isothermal multi-stepped relaxation in a low-spin stabilized
 spin-crossover material.
;
_journal_issue 2
_journal_name_full 'Physical chemistry chemical physics : PCCP'
_journal_page_first 982
_journal_page_last 994
_journal_paper_doi 10.1039/d1cp04321h
_journal_volume 24
_journal_year 2022
_chemical_formula_moiety 'C24 H48 Fe0.659 N24 Ru0.341, 2(B1 F4)'
_chemical_formula_sum 'C24 H48 B2 F8 Fe0.66 N24 Ru0.34'
_chemical_formula_weight 917.71
_space_group_crystal_system trigonal
_space_group_IT_number 148
_space_group_name_Hall '-R 3'
_space_group_name_H-M_alt 'R -3 :H'
_atom_sites_solution_hydrogens geom
_atom_sites_solution_primary dual
_audit_creation_date 2020-06-19
_audit_creation_method
;
Olex2 1.3
(compiled 2020.02.04 svn.rd84adfe8 for OlexSys, GUI svn.r6032)
;
_audit_update_record
;
2021-03-18 deposited with the CCDC.	2021-12-08 downloaded from the CCDC.
;
_cell_angle_alpha 90
_cell_angle_beta 90
_cell_angle_gamma 120
_cell_formula_units_Z 3
_cell_length_a 10.8269(5)
_cell_length_b 10.8269(5)
_cell_length_c 32.0261(19)
_cell_measurement_reflns_used 2929
_cell_measurement_temperature 149.7(5)
_cell_measurement_theta_max 26.1410
_cell_measurement_theta_min 3.7540
_cell_volume 3251.2(3)
_computing_cell_refinement 'CrysAlisPro 1.171.41.53a (Rigaku OD, 2020)'
_computing_data_collection 'CrysAlisPro 1.171.41.53a (Rigaku OD, 2020)'
_computing_data_reduction 'CrysAlisPro 1.171.41.53a (Rigaku OD, 2020)'
_computing_molecular_graphics 'Olex2 1.3 (Dolomanov et al., 2009)'
_computing_publication_material 'Olex2 1.3 (Dolomanov et al., 2009)'
_computing_structure_refinement 'SHELXL 2018/3 (Sheldrick, 2015)'
_computing_structure_solution 'SHELXT 2018/2 (Sheldrick, 2018)'
_diffrn_ambient_environment N~2~
_diffrn_ambient_temperature 149.7(5)
_diffrn_detector 'CCD plate'
_diffrn_detector_area_resol_mean 10.4670
_diffrn_detector_type Atlas
_diffrn_measured_fraction_theta_full 0.997
_diffrn_measured_fraction_theta_max 0.879
_diffrn_measurement_details
;
List of Runs (angles in degrees, time in seconds):

  # Type    Start    End  Width  t~exp~   \w     \q     \k     \f   Frames
#--------------------------------------------------------------------------
  1  \w    -18.00  90.00   1.00    5.07    --   11.70  77.00  30.00  108
  2  \w    -10.00  91.00   1.00    5.07    --   11.70  77.00 -90.00  101
  3  \w    -15.00  90.00   1.00    5.07    --   11.70  77.00 150.00  105
;
_diffrn_measurement_device 'four-circle diffractometer'
_diffrn_measurement_device_type 'SuperNova, Dual, Cu at home/near, Atlas'
_diffrn_measurement_method '\w scans'
_diffrn_orient_matrix_type 'CrysAlisPro convention (1999,Acta A55,543-557)'
_diffrn_orient_matrix_UB_11 0.0286931000
_diffrn_orient_matrix_UB_12 0.0285864000
_diffrn_orient_matrix_UB_13 -0.0198732000
_diffrn_orient_matrix_UB_21 -0.0125529000
_diffrn_orient_matrix_UB_22 -0.0677516000
_diffrn_orient_matrix_UB_23 -0.0065858000
_diffrn_orient_matrix_UB_31 -0.0687477000
_diffrn_orient_matrix_UB_32 -0.0172019000
_diffrn_orient_matrix_UB_33 -0.0070914000
_diffrn_radiation_monochromator mirror
_diffrn_radiation_probe x-ray
_diffrn_radiation_type 'Mo K\a'
_diffrn_radiation_wavelength 0.71073
_diffrn_reflns_av_R_equivalents 0.0655
_diffrn_reflns_av_unetI/netI 0.0449
_diffrn_reflns_Laue_measured_fraction_full 0.997
_diffrn_reflns_Laue_measured_fraction_max 0.879
_diffrn_reflns_limit_h_max 14
_diffrn_reflns_limit_h_min -9
_diffrn_reflns_limit_k_max 11
_diffrn_reflns_limit_k_min -13
_diffrn_reflns_limit_l_max 41
_diffrn_reflns_limit_l_min -34
_diffrn_reflns_number 7751
_diffrn_reflns_point_group_measured_fraction_full 0.997
_diffrn_reflns_point_group_measured_fraction_max 0.879
_diffrn_reflns_theta_full 25.242
_diffrn_reflns_theta_max 28.149
_diffrn_reflns_theta_min 3.764
_diffrn_source 'micro-focus sealed X-ray tube'
_diffrn_source_type 'SuperNova (Mo) X-ray Source'
_exptl_absorpt_coefficient_mu 0.438
_exptl_absorpt_correction_T_max 1.000
_exptl_absorpt_correction_T_min 0.457
_exptl_absorpt_correction_type gaussian
_exptl_absorpt_process_details
;
CrysAlisPro 1.171.41.53a (Rigaku Oxford Diffraction, 2020)
Numerical absorption correction based on gaussian integration over
			a multifaceted crystal model
Empirical absorption correction using spherical harmonics,
 implemented in SCALE3 ABSPACK scaling algorithm.
;
_exptl_crystal_colour 'light brown'
_exptl_crystal_colour_modifier light
_exptl_crystal_colour_primary brown
_exptl_crystal_density_diffrn 1.406
_exptl_crystal_description prism
_exptl_crystal_F_000 1422
_exptl_crystal_size_max 0.4
_exptl_crystal_size_mid 0.317
_exptl_crystal_size_min 0.067
_refine_diff_density_max 0.775
_refine_diff_density_min -0.558
_refine_diff_density_rms 0.066
_refine_ls_extinction_method none
_refine_ls_goodness_of_fit_ref 1.054
_refine_ls_hydrogen_treatment constr
_refine_ls_matrix_type full
_refine_ls_number_parameters 92
_refine_ls_number_reflns 1568
_refine_ls_number_restraints 0
_refine_ls_restrained_S_all 1.054
_refine_ls_R_factor_all 0.0604
_refine_ls_R_factor_gt 0.0475
_refine_ls_shift/su_max 0.000
_refine_ls_shift/su_mean 0.000
_refine_ls_structure_factor_coef Fsqd
_refine_ls_weighting_details 'w=1/[\s^2^(Fo^2^)+(0.0512P)^2^+7.7817P] where P=(Fo^2^+2Fc^2^)/3'
_refine_ls_weighting_scheme calc
_refine_ls_wR_factor_gt 0.1129
_refine_ls_wR_factor_ref 0.1222
_reflns_Friedel_coverage 0.000
_reflns_number_gt 1347
_reflns_number_total 1568
_reflns_threshold_expression 'I > 2\s(I)'
_cod_data_source_file d1cp04321h25.cif
_cod_data_source_block RuFe_batch2_150K
_cod_depositor_comments 'Adding full bibliography for 7244027--7244031.cif.'
_cod_original_cell_volume 3251.2(4)
_cod_original_sg_symbol_H-M 'R -3'
_cod_database_code 7244027
_shelx_shelxl_version_number 2018/3
_chemical_oxdiff_formula 'C11 H10 N O'
_shelx_space_group_comment
;
The symmetry employed for this shelxl refinement is uniquely defined
by the following loop, which should always be used as a source of
symmetry information in preference to the above space-group names.
They are only intended as comments.
;
_shelx_estimated_absorpt_t_max 0.971
_shelx_estimated_absorpt_t_min 0.844
_reflns_odcompleteness_completeness 96.74
_reflns_odcompleteness_iscentric 1
_reflns_odcompleteness_theta 26.32
_olex2_refinement_description
;
1. Fixed Uiso
 At 1.2 times of:
  All C(H) groups, All C(H,H) groups
 At 1.5 times of:
  All C(H,H,H) groups
2. Uiso/Uaniso restraints and constraints
Uanis(Ru1) = Uanis(Fe1)
3. Others
 Sof(Fe1)=0.16667*(1-FVAR(2))
 Sof(Ru1)=0.16667*FVAR(2)
4.a Secondary CH2 refined with riding coordinates:
 C2(H2A,H2B), C3(H3A,H3B)
4.b Aromatic/amide H refined with riding coordinates:
 C1(H1)
4.c Idealised Me refined as rotating group:
 C4(H4A,H4B,H4C)
;
_olex2_submission_special_instructions 'No special instructions were received'
_oxdiff_exptl_absorpt_empirical_details
;
Empirical correction (ABSPACK) includes:
- Absorption correction using spherical harmonics
- Frame scaling
;
_oxdiff_exptl_absorpt_empirical_full_max 1.789
_oxdiff_exptl_absorpt_empirical_full_min 0.630

loop_
_space_group_symop_operation_xyz
'x, y, z'
'-y, x-y, z'
'-x+y, -x, z'
'x+2/3, y+1/3, z+1/3'
'-y+2/3, x-y+1/3, z+1/3'
'-x+y+2/3, -x+1/3, z+1/3'
'x+1/3, y+2/3, z+2/3'
'-y+1/3, x-y+2/3, z+2/3'
'-x+y+1/3, -x+2/3, z+2/3'
'-x, -y, -z'
'y, -x+y, -z'
'x-y, x, -z'
'-x+2/3, -y+1/3, -z+1/3'
'y+2/3, -x+y+1/3, -z+1/3'
'x-y+2/3, x+1/3, -z+1/3'
'-x+1/3, -y+2/3, -z+2/3'
'y+1/3, -x+y+2/3, -z+2/3'
'x-y+1/3, x+2/3, -z+2/3'

loop_
_atom_site_label
_atom_site_type_symbol
_atom_site_fract_x
_atom_site_fract_y
_atom_site_fract_z
_atom_site_U_iso_or_equiv
_atom_site_adp_type
_atom_site_occupancy
_atom_site_site_symmetry_order
_atom_site_calc_flag
_atom_site_refinement_flags_posn
_atom_site_refinement_flags_adp
_atom_site_refinement_flags_occupancy
_atom_site_disorder_assembly
_atom_site_disorder_group
Ru1 Ru 0.666667 0.333333 0.333333 0.0242(3) Uani 0.341(8) 6 d S T P A 1
N4 N 0.3625(2) 0.3892(2) 0.26535(7) 0.0308(5) Uani 1 1 d . . . . .
N1 N 0.5363(2) 0.3827(2) 0.29537(6) 0.0284(5) Uani 1 1 d . . . . .
F1 F 0.3852(3) 0.5824(3) 0.33406(8) 0.0876(9) Uani 1 1 d . . . . .
N3 N 0.4830(2) 0.4993(2) 0.25060(8) 0.0397(6) Uani 1 1 d . . . . .
N2 N 0.5880(2) 0.4960(2) 0.26865(7) 0.0383(6) Uani 1 1 d . . . . .
C1 C 0.3967(3) 0.3197(3) 0.29247(8) 0.0291(6) Uani 1 1 d . . . . .
H1 H 0.330884 0.237225 0.307552 0.035 Uiso 1 1 calc R U . . .
F2 F 0.333333 0.666667 0.38887(12) 0.1021(16) Uani 1 3 d S T P . .
C2 C 0.2217(3) 0.3659(3) 0.25313(9) 0.0389(7) Uani 1 1 d . . . . .
H2A H 0.214301 0.450350 0.261092 0.047 Uiso 1 1 calc R U . . .
H2B H 0.146953 0.282569 0.268473 0.047 Uiso 1 1 calc R U . . .
C3 C 0.1959(3) 0.3405(4) 0.20690(9) 0.0472(8) Uani 1 1 d . . . . .
H3A H 0.099405 0.323925 0.200379 0.057 Uiso 1 1 calc R U . . .
H3B H 0.265718 0.427435 0.191802 0.057 Uiso 1 1 calc R U . . .
B1 B 0.333333 0.666667 0.34606(16) 0.0319(11) Uani 1 3 d S T P . .
C4 C 0.2077(4) 0.2166(4) 0.19128(11) 0.0610(9) Uani 1 1 d . . . . .
H4A H 0.177221 0.197971 0.162035 0.091 Uiso 1 1 calc R U . . .
H4B H 0.146611 0.132053 0.208120 0.091 Uiso 1 1 calc R U . . .
H4C H 0.306920 0.238554 0.193464 0.091 Uiso 1 1 calc R U . . .
Fe1 Fe 0.666667 0.333333 0.333333 0.0242(3) Uani 0.659(8) 6 d S T P A 2

loop_
_atom_site_aniso_label
_atom_site_aniso_U_11
_atom_site_aniso_U_22
_atom_site_aniso_U_33
_atom_site_aniso_U_23
_atom_site_aniso_U_13
_atom_site_aniso_U_12
Ru1 0.0213(3) 0.0213(3) 0.0302(4) 0.000 0.000 0.01063(15)
N4 0.0316(11) 0.0294(11) 0.0356(12) -0.0005(9) 0.0003(9) 0.0184(9)
N1 0.0274(11) 0.0224(10) 0.0345(12) -0.0002(8) 0.0006(8) 0.0118(8)
F1 0.0909(17) 0.0856(16) 0.123(2) -0.0423(15) -0.0331(14) 0.0712(15)
N3 0.0357(12) 0.0306(12) 0.0519(15) 0.0102(10) -0.0012(10) 0.0158(10)
N2 0.0338(12) 0.0285(11) 0.0490(14) 0.0083(10) 0.0006(10) 0.0128(10)
C1 0.0280(12) 0.0278(12) 0.0329(13) 0.0018(10) 0.0007(10) 0.0149(10)
F2 0.131(2) 0.131(2) 0.044(2) 0.000 0.000 0.0655(12)
C2 0.0362(14) 0.0462(16) 0.0448(16) 0.0013(12) -0.0014(12) 0.0286(13)
C3 0.0398(16) 0.0617(19) 0.0440(17) 0.0063(14) -0.0048(13) 0.0283(15)
B1 0.0295(15) 0.0295(15) 0.037(3) 0.000 0.000 0.0148(8)
C4 0.055(2) 0.073(2) 0.0502(19) -0.0182(17) -0.0075(16) 0.0289(19)
Fe1 0.0213(3) 0.0213(3) 0.0302(4) 0.000 0.000 0.01063(15)

loop_
_atom_type_symbol
_atom_type_description
_atom_type_scat_dispersion_real
_atom_type_scat_dispersion_imag
_atom_type_scat_source
C C 0.0033 0.0016 'International Tables Vol C Tables 4.2.6.8 and 6.1.1.4'
H H 0.0000 0.0000 'International Tables Vol C Tables 4.2.6.8 and 6.1.1.4'
B B 0.0013 0.0007 'International Tables Vol C Tables 4.2.6.8 and 6.1.1.4'
F F 0.0171 0.0103 'International Tables Vol C Tables 4.2.6.8 and 6.1.1.4'
Fe Fe 0.3463 0.8444 'International Tables Vol C Tables 4.2.6.8 and 6.1.1.4'
N N 0.0061 0.0033 'International Tables Vol C Tables 4.2.6.8 and 6.1.1.4'
Ru Ru -1.2594 0.8363 'International Tables Vol C Tables 4.2.6.8 and 6.1.1.4'

loop_
_exptl_crystal_face_index_h
_exptl_crystal_face_index_k
_exptl_crystal_face_index_l
_exptl_crystal_face_perp_dist
-1 0 -1 0.1374
-2 2 -1 0.1880
0 2 1 0.1809
0 -2 -1 0.1447
0 0 -1 0.0657
-2 3 -1 0.1982
0 0 1 0.0010
2 -2 1 0.1161
1 0 1 0.1835

loop_
_geom_angle_atom_site_label_1
_geom_angle_atom_site_label_2
_geom_angle_atom_site_label_3
_geom_angle
_geom_angle_site_symmetry_1
_geom_angle_site_symmetry_3
_geom_angle_publ_flag
N1 Ru1 N1 90.47(8) 2_655 3_665 ?
N1 Ru1 N1 180.0 3_665 18_545 ?
N1 Ru1 N1 180.0 2_655 17 ?
N1 Ru1 N1 90.47(8) 18_545 17 ?
N1 Ru1 N1 90.47(8) 16_655 18_545 ?
N1 Ru1 N1 89.53(8) 18_545 . ?
N1 Ru1 N1 90.47(8) 2_655 . ?
N1 Ru1 N1 89.53(8) 2_655 16_655 ?
N1 Ru1 N1 180.0 16_655 . ?
N1 Ru1 N1 90.47(8) 3_665 . ?
N1 Ru1 N1 89.53(8) 17 . ?
N1 Ru1 N1 89.53(8) 3_665 16_655 ?
N1 Ru1 N1 89.53(8) 3_665 17 ?
N1 Ru1 N1 90.47(8) 16_655 17 ?
N1 Ru1 N1 89.53(8) 2_655 18_545 ?
N3 N4 C2 121.6(2) . . ?
C1 N4 N3 108.3(2) . . ?
C1 N4 C2 129.9(2) . . ?
N2 N1 Ru1 124.05(15) . . ?
N2 N1 Fe1 124.05(15) . . ?
C1 N1 Ru1 130.30(17) . . ?
C1 N1 N2 105.6(2) . . ?
C1 N1 Fe1 130.30(17) . . ?
N2 N3 N4 107.2(2) . . ?
N3 N2 N1 109.6(2) . . ?
N4 C1 H1 125.4 . . ?
N1 C1 N4 109.2(2) . . ?
N1 C1 H1 125.4 . . ?
N4 C2 H2A 109.2 . . ?
N4 C2 H2B 109.2 . . ?
N4 C2 C3 112.0(2) . . ?
H2A C2 H2B 107.9 . . ?
C3 C2 H2A 109.2 . . ?
C3 C2 H2B 109.2 . . ?
C2 C3 H3A 108.8 . . ?
C2 C3 H3B 108.8 . . ?
H3A C3 H3B 107.7 . . ?
C4 C3 C2 113.7(3) . . ?
C4 C3 H3A 108.8 . . ?
C4 C3 H3B 108.8 . . ?
F1 B1 F1 112.2(2) 3_565 . ?
F1 B1 F1 112.2(2) 3_565 2_665 ?
F1 B1 F1 112.2(2) 2_665 . ?
F1 B1 F2 106.6(2) 2_665 . ?
F1 B1 F2 106.6(2) . . ?
F1 B1 F2 106.6(2) 3_565 . ?
C3 C4 H4A 109.5 . . ?
C3 C4 H4B 109.5 . . ?
C3 C4 H4C 109.5 . . ?
H4A C4 H4B 109.5 . . ?
H4A C4 H4C 109.5 . . ?
H4B C4 H4C 109.5 . . ?
N1 Fe1 N1 90.47(8) 16_655 17 ?
N1 Fe1 N1 180.0 16_655 . ?
N1 Fe1 N1 89.53(8) 3_665 17 ?
N1 Fe1 N1 90.47(8) 2_655 . ?
N1 Fe1 N1 89.53(8) 17 . ?
N1 Fe1 N1 89.53(8) 2_655 16_655 ?
N1 Fe1 N1 90.47(8) 18_545 17 ?
N1 Fe1 N1 89.53(8) 3_665 16_655 ?
N1 Fe1 N1 90.47(8) 2_655 3_665 ?
N1 Fe1 N1 89.53(8) 2_655 18_545 ?
N1 Fe1 N1 90.47(8) 3_665 . ?
N1 Fe1 N1 180.0 3_665 18_545 ?
N1 Fe1 N1 180.0 2_655 17 ?
N1 Fe1 N1 90.47(8) 16_655 18_545 ?
N1 Fe1 N1 89.53(8) 18_545 . ?

loop_
_geom_bond_atom_site_label_1
_geom_bond_atom_site_label_2
_geom_bond_distance
_geom_bond_site_symmetry_2
_geom_bond_publ_flag
Ru1 N1 2.123(2) 2_655 ?
Ru1 N1 2.123(2) 16_655 ?
Ru1 N1 2.123(2) 3_665 ?
Ru1 N1 2.123(2) 17 ?
Ru1 N1 2.123(2) 18_545 ?
Ru1 N1 2.123(2) . ?
N4 N3 1.338(3) . ?
N4 C1 1.317(3) . ?
N4 C2 1.469(3) . ?
N1 N2 1.365(3) . ?
N1 C1 1.315(3) . ?
N1 Fe1 2.123(2) . ?
F1 B1 1.345(2) . ?
N3 N2 1.292(3) . ?
C1 H1 0.9500 . ?
F2 B1 1.371(6) . ?
C2 H2A 0.9900 . ?
C2 H2B 0.9900 . ?
C2 C3 1.506(4) . ?
C3 H3A 0.9900 . ?
C3 H3B 0.9900 . ?
C3 C4 1.495(5) . ?
C4 H4A 0.9800 . ?
C4 H4B 0.9800 . ?
C4 H4C 0.9800 . ?

loop_
_geom_torsion_atom_site_label_1
_geom_torsion_atom_site_label_2
_geom_torsion_atom_site_label_3
_geom_torsion_atom_site_label_4
_geom_torsion
_geom_torsion_site_symmetry_1
_geom_torsion_site_symmetry_2
_geom_torsion_site_symmetry_3
_geom_torsion_site_symmetry_4
_geom_torsion_publ_flag
Ru1 N1 N2 N3 -178.80(17) . . . . ?
Ru1 N1 C1 N4 178.65(16) . . . . ?
N4 N3 N2 N1 0.2(3) . . . . ?
N4 C2 C3 C4 57.6(3) . . . . ?
N3 N4 C1 N1 -0.1(3) . . . . ?
N3 N4 C2 C3 61.9(3) . . . . ?
N2 N1 C1 N4 0.2(3) . . . . ?
C1 N4 N3 N2 0.0(3) . . . . ?
C1 N4 C2 C3 -122.5(3) . . . . ?
C1 N1 N2 N3 -0.3(3) . . . . ?
C2 N4 N3 N2 176.4(2) . . . . ?
C2 N4 C1 N1 -176.1(2) . . . . ?
Fe1 N1 N2 N3 -178.80(17) . . . . ?
Fe1 N1 C1 N4 178.65(16) . . . . ?

loop_
_exptl_oxdiff_crystal_face_indexfrac_h
_exptl_oxdiff_crystal_face_indexfrac_k
_exptl_oxdiff_crystal_face_indexfrac_l
_exptl_oxdiff_crystal_face_x
_exptl_oxdiff_crystal_face_y
_exptl_oxdiff_crystal_face_z
-0.9892 -0.0509 -0.9295 -0.0114 0.0220 0.0755
-2.0518 1.9658 -1.1955 0.0211 -0.0996 0.1157
-0.0735 2.0676 0.6635 0.0438 -0.1435 -0.0352
0.0735 -2.0676 -0.6635 -0.0438 0.1435 0.0352
0.0023 -0.0155 -1.0004 0.0195 0.0076 0.0072
-2.0873 2.9918 -1.3640 0.0527 -0.1675 0.1017
-0.0023 0.0155 1.0004 -0.0195 -0.0076 -0.0072
2.0518 -1.9658 1.1955 -0.0211 0.0996 -0.1157
0.9892 0.0509 0.9295 0.0114 -0.0220 -0.0755
